data_4072908
loop_
_publ_author_name
'Zhang, Li'
'Dang, Li'
'Wen, Ting Bin'
'Sung, Herman H.-Y.'
'Williams, Ian D.'
'Lin, Zhenyang'
'Jia, Guochen'

_publ_section_title
;
 Cyclometalation of 2-Vinylpyridine with MCl2(PPh3)3and MHCl(PPh3)3(M =
 Ru, Os)
;
_journal_issue 11
_journal_name_full Organometallics
_journal_page_first 2849
_journal_paper_doi 10.1021/om0611305
_journal_volume 26
_journal_year 2007
_chemical_formula_sum 'C44 H39 Cl4 N P2 Ru'
_chemical_formula_weight 886.57
_chemical_name_systematic
; 
 ? 
;
_space_group_IT_number 14
_symmetry_cell_setting monoclinic
_symmetry_space_group_name_Hall '-P 2yn'
_symmetry_space_group_name_H-M 'P 1 21/n 1'
_atom_sites_solution_hydrogens geom
_atom_sites_solution_primary direct
_atom_sites_solution_secondary difmap
_audit_creation_method SHELXL-97
_cell_angle_alpha 90.00
_cell_angle_beta 91.0610(10)
_cell_angle_gamma 90.00
_cell_formula_units_Z 4
_cell_length_a 13.4753(8)
_cell_length_b 13.1464(8)
_cell_length_c 21.8713(13)
_cell_measurement_temperature 100(2)
_cell_volume 3873.9(4)
_computing_structure_refinement 'SHELXL-97 (Sheldrick, 1997)'
_computing_structure_solution 'SHELXS-97 (Sheldrick, 1990)'
_diffrn_ambient_temperature 100(2)
_diffrn_measured_fraction_theta_full 0.995
_diffrn_measured_fraction_theta_max 0.995
_diffrn_radiation_monochromator graphite
_diffrn_radiation_source 'fine-focus sealed tube'
_diffrn_radiation_type MoK\a
_diffrn_radiation_wavelength 0.71073
_diffrn_reflns_av_R_equivalents 0.0325
_diffrn_reflns_av_sigmaI/netI 0.0402
_diffrn_reflns_limit_h_max 15
_diffrn_reflns_limit_h_min -16
_diffrn_reflns_limit_k_max 11
_diffrn_reflns_limit_k_min -15
_diffrn_reflns_limit_l_max 26
_diffrn_reflns_limit_l_min -26
_diffrn_reflns_number 19444
_diffrn_reflns_theta_full 25.00
_diffrn_reflns_theta_max 25.00
_diffrn_reflns_theta_min 1.76
_exptl_absorpt_coefficient_mu 0.797
_exptl_absorpt_correction_T_max 1.00
_exptl_absorpt_correction_T_min 0.85
_exptl_absorpt_correction_type multi-scan
_exptl_absorpt_process_details SADABS
_exptl_crystal_colour Yellow
_exptl_crystal_density_diffrn 1.520
_exptl_crystal_density_method 'not measured'
_exptl_crystal_description block
_exptl_crystal_F_000 1808
_exptl_crystal_size_max 0.28
_exptl_crystal_size_mid 0.22
_exptl_crystal_size_min 0.16
_refine_diff_density_max 0.987
_refine_diff_density_min -0.805
_refine_diff_density_rms 0.112
_refine_ls_extinction_method none
_refine_ls_goodness_of_fit_ref 1.085
_refine_ls_hydrogen_treatment constr
_refine_ls_matrix_type full
_refine_ls_number_parameters 469
_refine_ls_number_reflns 6795
_refine_ls_number_restraints 18
_refine_ls_restrained_S_all 1.087
_refine_ls_R_factor_all 0.0656
_refine_ls_R_factor_gt 0.0568
_refine_ls_shift/su_max 0.002
_refine_ls_shift/su_mean 0.000
_refine_ls_structure_factor_coef Fsqd
_refine_ls_weighting_details 'calc w=1/[\s^2^(Fo^2^)+(0.0400P)^2^+22.5400P] where P=(Fo^2^+2Fc^2^)/3'
_refine_ls_weighting_scheme calc
_refine_ls_wR_factor_gt 0.1158
_refine_ls_wR_factor_ref 0.1192
_reflns_number_gt 5970
_reflns_number_total 6795
_reflns_threshold_expression >2sigma(I)
_cod_data_source_file om0611305-file001.cif
_cod_data_source_block 2
_cod_depositor_comments
;
The following automatic conversions were performed:

'_symmetry_cell_setting' value 'Monoclinic' changed to 'monoclinic'
according to /home/saulius/struct/CIF-dictionaries/cif_core.dic
dictionary named 'cif_core.dic' version 2.4.1 from 2010-06-29.

Automatic conversion script
Id: cif_fix_values 1715 2011-07-08 13:25:40Z adriana 
;
_cod_original_sg_symbol_H-M P2(1)/n
_cod_database_code 4072908

loop_
_symmetry_equiv_pos_as_xyz
'x, y, z'
'-x+1/2, y+1/2, -z+1/2'
'-x, -y, -z'
'x-1/2, -y-1/2, z-1/2'

loop_
_atom_site_label
_atom_site_type_symbol
_atom_site_fract_x
_atom_site_fract_y
_atom_site_fract_z
_atom_site_U_iso_or_equiv
_atom_site_adp_type
_atom_site_occupancy
_atom_site_symmetry_multiplicity
_atom_site_calc_flag
_atom_site_refinement_flags
Ru1 Ru 0.52333(2) 0.34077(2) 0.850670(13) 0.00791(7) Uani 1 1 d .
Cl1 Cl 0.62931(7) 0.28226(7) 0.76936(4) 0.0144(2) Uani 1 1 d .
Cl2 Cl 0.41116(7) 0.19552(7) 0.84629(4) 0.0123(2) Uani 1 1 d .
P1 P 0.63241(7) 0.24713(7) 0.91983(4) 0.0089(2) Uani 1 1 d .
P2 P 0.42260(7) 0.41120(7) 0.77100(4) 0.0093(2) Uani 1 1 d .
N1 N 0.6103(2) 0.4687(2) 0.85927(13) 0.0094(7) Uani 1 1 d .
C2 C 0.5469(3) 0.5320(3) 0.88728(16) 0.0126(8) Uani 1 1 d U
C3 C 0.5684(3) 0.6329(3) 0.89780(17) 0.0160(9) Uani 1 1 d .
H3A H 0.5217 0.6769 0.9162 0.019 Uiso 1 1 calc R
C4 C 0.6606(3) 0.6679(3) 0.88057(18) 0.0197(10) Uani 1 1 d .
H4A H 0.6785 0.7368 0.8876 0.024 Uiso 1 1 calc R
C5 C 0.7265(3) 0.6025(3) 0.85313(17) 0.0185(10) Uani 1 1 d .
H5A H 0.7901 0.6260 0.8416 0.022 Uiso 1 1 calc R
C6 C 0.6989(3) 0.5021(3) 0.84253(17) 0.0164(9) Uani 1 1 d .
H6A H 0.7436 0.4571 0.8232 0.020 Uiso 1 1 calc R
C7 C 0.4562(3) 0.4692(3) 0.89752(16) 0.0107(8) Uani 1 1 d .
H7A H 0.3901 0.4952 0.8829 0.013 Uiso 1 1 calc R
C8 C 0.4600(3) 0.3877(3) 0.93762(16) 0.0106(8) Uani 1 1 d .
H8A H 0.3956 0.3567 0.9483 0.013 Uiso 1 1 calc R
H8B H 0.5068 0.3938 0.9728 0.013 Uiso 1 1 calc R
C11 C 0.6923(3) 0.1290(3) 0.89441(16) 0.0107(8) Uani 1 1 d .
C12 C 0.6535(3) 0.0738(3) 0.84553(17) 0.0140(9) Uani 1 1 d .
H12A H 0.5980 0.0991 0.8229 0.017 Uiso 1 1 calc R
C13 C 0.6960(3) -0.0191(3) 0.82961(19) 0.0191(10) Uani 1 1 d .
H13A H 0.6704 -0.0560 0.7955 0.023 Uiso 1 1 calc R
C14 C 0.7753(3) -0.0577(3) 0.8633(2) 0.0221(10) Uani 1 1 d .
H14A H 0.8037 -0.1212 0.8526 0.027 Uiso 1 1 calc R
C15 C 0.8133(3) -0.0033(3) 0.91297(19) 0.0197(10) Uani 1 1 d .
H15A H 0.8676 -0.0297 0.9363 0.024 Uiso 1 1 calc R
C16 C 0.7718(3) 0.0896(3) 0.92848(18) 0.0163(9) Uani 1 1 d .
H16A H 0.7977 0.1265 0.9625 0.020 Uiso 1 1 calc R
C21 C 0.5872(3) 0.2000(3) 0.99366(16) 0.0115(8) Uani 1 1 d .
C22 C 0.4943(3) 0.1544(3) 0.99635(17) 0.0124(8) Uani 1 1 d .
H22A H 0.4509 0.1562 0.9617 0.015 Uiso 1 1 calc R
C23 C 0.4649(3) 0.1065(3) 1.04934(17) 0.0144(9) Uani 1 1 d .
H23A H 0.4015 0.0751 1.0508 0.017 Uiso 1 1 calc R
C24 C 0.5272(3) 0.1039(3) 1.10010(18) 0.0178(9) Uani 1 1 d .
H24A H 0.5065 0.0710 1.1364 0.021 Uiso 1 1 calc R
C25 C 0.6196(3) 0.1493(3) 1.09821(18) 0.0186(10) Uani 1 1 d .
H25A H 0.6626 0.1475 1.1331 0.022 Uiso 1 1 calc R
C26 C 0.6495(3) 0.1974(3) 1.04519(17) 0.0137(9) Uani 1 1 d .
H26A H 0.7130 0.2288 1.0440 0.016 Uiso 1 1 calc R
C31 C 0.7358(3) 0.3294(3) 0.94281(17) 0.0130(9) Uani 1 1 d .
C32 C 0.7196(3) 0.4079(3) 0.98485(17) 0.0147(9) Uani 1 1 d .
H32A H 0.6589 0.4100 1.0062 0.018 Uiso 1 1 calc R
C33 C 0.7898(3) 0.4821(3) 0.99588(19) 0.0213(10) Uani 1 1 d .
H33A H 0.7774 0.5347 1.0245 0.026 Uiso 1 1 calc R
C34 C 0.8782(3) 0.4797(3) 0.9653(2) 0.0264(11) Uani 1 1 d .
H34A H 0.9263 0.5316 0.9720 0.032 Uiso 1 1 calc R
C35 C 0.8964(3) 0.4019(4) 0.9250(2) 0.0254(11) Uani 1 1 d .
H35A H 0.9583 0.3994 0.9050 0.030 Uiso 1 1 calc R
C36 C 0.8262(3) 0.3269(3) 0.91292(18) 0.0187(10) Uani 1 1 d .
H36A H 0.8397 0.2743 0.8845 0.022 Uiso 1 1 calc R
C41 C 0.4198(3) 0.3464(3) 0.69625(17) 0.0141(9) Uani 1 1 d .
C42 C 0.4523(3) 0.3921(4) 0.64345(19) 0.0300(12) Uani 1 1 d .
H42A H 0.4782 0.4593 0.6452 0.036 Uiso 1 1 calc R
C43 C 0.4476(4) 0.3415(4) 0.5879(2) 0.0378(13) Uani 1 1 d U
H43A H 0.4714 0.3735 0.5522 0.045 Uiso 1 1 calc R
C44 C 0.4086(3) 0.2453(4) 0.5844(2) 0.0311(12) Uani 1 1 d .
H44A H 0.4070 0.2095 0.5467 0.037 Uiso 1 1 calc R
C45 C 0.3720(4) 0.2014(4) 0.6365(2) 0.0363(13) Uani 1 1 d .
H45A H 0.3417 0.1362 0.6341 0.044 Uiso 1 1 calc R
C46 C 0.3786(4) 0.2506(3) 0.6923(2) 0.0330(13) Uani 1 1 d .
H46A H 0.3547 0.2184 0.7280 0.040 Uiso 1 1 calc R
C51 C 0.2886(3) 0.4232(3) 0.78429(17) 0.0112(8) Uani 1 1 d .
C52 C 0.2463(3) 0.3897(3) 0.83814(17) 0.0118(8) Uani 1 1 d .
H52A H 0.2859 0.3541 0.8675 0.014 Uiso 1 1 calc R
C53 C 0.1471(3) 0.4078(3) 0.84939(18) 0.0153(9) Uani 1 1 d .
H53A H 0.1191 0.3848 0.8865 0.018 Uiso 1 1 calc R
C54 C 0.0887(3) 0.4591(3) 0.80703(18) 0.0150(9) Uani 1 1 d .
H54A H 0.0210 0.4726 0.8153 0.018 Uiso 1 1 calc R
C55 C 0.1292(3) 0.4909(3) 0.75222(18) 0.0138(9) Uani 1 1 d U
H55A H 0.0892 0.5258 0.7228 0.017 Uiso 1 1 calc R
C56 C 0.2280(3) 0.4717(3) 0.74074(17) 0.0117(8) Uani 1 1 d .
H56A H 0.2550 0.4917 0.7028 0.014 Uiso 1 1 calc R
C61 C 0.4593(3) 0.5414(3) 0.75392(16) 0.0103(8) Uani 1 1 d .
C62 C 0.4012(3) 0.6271(3) 0.76514(17) 0.0142(9) Uani 1 1 d .
H62A H 0.3357 0.6191 0.7797 0.017 Uiso 1 1 calc R
C63 C 0.4385(3) 0.7236(3) 0.75518(17) 0.0164(9) Uani 1 1 d .
H63A H 0.3979 0.7814 0.7621 0.020 Uiso 1 1 calc R
C64 C 0.5346(3) 0.7367(3) 0.73517(17) 0.0157(9) Uani 1 1 d .
H64A H 0.5599 0.8033 0.7289 0.019 Uiso 1 1 calc R
C65 C 0.5940(3) 0.6526(3) 0.72433(17) 0.0151(9) Uani 1 1 d .
H65A H 0.6598 0.6613 0.7104 0.018 Uiso 1 1 calc R
C66 C 0.5567(3) 0.5559(3) 0.73400(16) 0.0122(9) Uani 1 1 d .
H66A H 0.5977 0.4984 0.7270 0.015 Uiso 1 1 calc R
C1S C 0.3156(4) 0.6476(4) 0.5694(2) 0.0350(13) Uani 1 1 d .
H1SA H 0.2933 0.5784 0.5578 0.042 Uiso 1 1 calc R
H1SB H 0.2837 0.6661 0.6083 0.042 Uiso 1 1 calc R
Cl1S Cl 0.27961(9) 0.73461(9) 0.51191(5) 0.0321(3) Uani 1 1 d .
Cl2S Cl 0.44618(9) 0.64876(11) 0.57955(6) 0.0423(3) Uani 1 1 d .

loop_
_atom_site_aniso_label
_atom_site_aniso_U_11
_atom_site_aniso_U_22
_atom_site_aniso_U_33
_atom_site_aniso_U_23
_atom_site_aniso_U_13
_atom_site_aniso_U_12
Ru1 0.00868(14) 0.00847(14) 0.00656(13) 0.00045(12) -0.00073(11) -0.00087(12)
Cl1 0.0168(5) 0.0147(5) 0.0117(4) 0.0013(4) 0.0028(4) 0.0025(4)
Cl2 0.0139(4) 0.0119(4) 0.0110(4) 0.0001(4) -0.0023(3) -0.0026(4)
P1 0.0090(4) 0.0096(5) 0.0083(4) -0.0006(4) 0.0008(4) -0.0001(4)
P2 0.0107(4) 0.0093(5) 0.0079(4) 0.0001(4) 0.0005(4) -0.0015(4)
N1 0.0091(15) 0.0127(16) 0.0066(14) 0.0025(13) -0.0005(12) -0.0057(13)
C2 0.0137(17) 0.0168(18) 0.0072(16) 0.0033(15) -0.0043(14) -0.0006(15)
C3 0.025(2) 0.013(2) 0.0097(18) 0.0005(16) -0.0033(16) -0.0018(17)
C4 0.029(2) 0.014(2) 0.016(2) 0.0039(17) -0.0090(17) -0.0070(18)
C5 0.018(2) 0.025(2) 0.0121(19) 0.0096(17) -0.0086(16) -0.0042(18)
C6 0.020(2) 0.018(2) 0.0120(19) 0.0062(17) -0.0055(16) 0.0011(17)
C7 0.0119(18) 0.0105(18) 0.0097(17) -0.0074(15) 0.0020(15) 0.0028(15)
C8 0.0100(17) 0.0123(19) 0.0093(17) -0.0043(15) -0.0027(14) 0.0013(15)
C11 0.0137(18) 0.0096(18) 0.0090(17) 0.0019(15) 0.0054(15) 0.0005(15)
C12 0.0176(19) 0.013(2) 0.0117(18) 0.0026(16) 0.0080(16) -0.0023(16)
C13 0.023(2) 0.014(2) 0.021(2) -0.0026(17) 0.0113(17) -0.0033(17)
C14 0.023(2) 0.013(2) 0.031(2) 0.0012(18) 0.0187(19) 0.0015(18)
C15 0.0155(19) 0.019(2) 0.025(2) 0.0087(18) 0.0052(17) 0.0088(17)
C16 0.017(2) 0.015(2) 0.017(2) -0.0010(17) 0.0039(16) 0.0015(17)
C21 0.0149(19) 0.0103(18) 0.0094(17) 0.0006(15) 0.0047(15) 0.0043(16)
C22 0.0136(18) 0.0120(19) 0.0113(17) -0.0012(16) -0.0031(15) 0.0017(16)
C23 0.0131(19) 0.016(2) 0.0145(19) 0.0010(16) 0.0016(16) -0.0016(16)
C24 0.018(2) 0.020(2) 0.015(2) 0.0085(17) 0.0066(16) 0.0010(17)
C25 0.021(2) 0.023(2) 0.0110(18) 0.0035(17) -0.0046(16) 0.0041(18)
C26 0.0060(17) 0.022(2) 0.0129(18) -0.0005(17) -0.0015(15) -0.0010(16)
C31 0.0082(17) 0.015(2) 0.0152(19) 0.0048(16) -0.0057(15) -0.0025(15)
C32 0.0137(19) 0.017(2) 0.0131(19) 0.0015(16) -0.0028(15) -0.0008(16)
C33 0.029(2) 0.014(2) 0.021(2) 0.0042(18) -0.0144(18) -0.0020(18)
C34 0.023(2) 0.022(2) 0.034(2) 0.015(2) -0.0158(19) -0.0125(19)
C35 0.012(2) 0.036(3) 0.028(2) 0.017(2) 0.0002(18) -0.0006(19)
C36 0.017(2) 0.021(2) 0.018(2) 0.0097(17) -0.0008(17) 0.0010(17)
C41 0.0133(18) 0.017(2) 0.0113(18) -0.0010(16) -0.0067(15) 0.0057(16)
C42 0.028(2) 0.044(3) 0.018(2) -0.010(2) 0.0053(19) -0.024(2)
C43 0.033(2) 0.058(3) 0.022(2) -0.011(2) 0.0060(18) -0.019(2)
C44 0.025(2) 0.049(3) 0.019(2) -0.021(2) -0.0113(19) 0.017(2)
C45 0.080(4) 0.012(2) 0.016(2) -0.0037(19) -0.027(2) 0.004(2)
C46 0.065(3) 0.014(2) 0.020(2) 0.0051(19) -0.017(2) -0.001(2)
C51 0.0094(18) 0.0086(18) 0.0155(19) -0.0049(16) -0.0003(15) -0.0033(15)
C52 0.0135(18) 0.0126(19) 0.0091(18) -0.0005(15) -0.0038(15) 0.0012(16)
C53 0.018(2) 0.016(2) 0.0120(19) -0.0027(16) 0.0014(16) -0.0017(17)
C54 0.0103(18) 0.014(2) 0.020(2) -0.0034(17) 0.0003(16) -0.0004(16)
C55 0.0154(18) 0.0087(17) 0.0171(18) -0.0045(15) -0.0058(15) 0.0001(15)
C56 0.0154(19) 0.0106(19) 0.0090(17) 0.0036(15) -0.0021(15) -0.0024(16)
C61 0.0171(19) 0.0094(18) 0.0043(16) 0.0015(15) -0.0010(14) -0.0011(15)
C62 0.0121(18) 0.014(2) 0.0164(19) -0.0016(16) 0.0024(16) -0.0007(16)
C63 0.024(2) 0.012(2) 0.0128(19) 0.0012(16) -0.0016(17) 0.0022(17)
C64 0.020(2) 0.014(2) 0.0130(19) 0.0041(16) -0.0013(16) -0.0075(17)
C65 0.0121(18) 0.021(2) 0.0116(18) 0.0029(17) -0.0005(15) -0.0017(17)
C66 0.0154(19) 0.015(2) 0.0062(17) 0.0006(15) -0.0017(15) 0.0014(16)
C1S 0.031(3) 0.030(3) 0.045(3) 0.005(2) 0.015(2) 0.004(2)
Cl1S 0.0348(6) 0.0324(6) 0.0286(6) -0.0036(5) -0.0080(5) 0.0111(5)
Cl2S 0.0342(6) 0.0568(8) 0.0355(7) 0.0016(6) -0.0084(5) 0.0141(6)

loop_
_atom_type_symbol
_atom_type_description
_atom_type_scat_dispersion_real
_atom_type_scat_dispersion_imag
_atom_type_scat_source
C C 0.0033 0.0016 'International Tables Vol C Tables 4.2.6.8 and 6.1.1.4'
H H 0.0000 0.0000 'International Tables Vol C Tables 4.2.6.8 and 6.1.1.4'
N N 0.0061 0.0033 'International Tables Vol C Tables 4.2.6.8 and 6.1.1.4'
P P 0.1023 0.0942 'International Tables Vol C Tables 4.2.6.8 and 6.1.1.4'
Cl Cl 0.1484 0.1585 'International Tables Vol C Tables 4.2.6.8 and 6.1.1.4'
Ru Ru -1.2594 0.8363 'International Tables Vol C Tables 4.2.6.8 and 6.1.1.4'

loop_
_geom_angle_atom_site_label_1
_geom_angle_atom_site_label_2
_geom_angle_atom_site_label_3
_geom_angle
N1 Ru1 C7 64.18(13)
N1 Ru1 C8 85.45(13)
C7 Ru1 C8 36.97(14)
N1 Ru1 P2 93.74(9)
C7 Ru1 P2 78.84(10)
C8 Ru1 P2 107.49(10)
N1 Ru1 P1 91.16(9)
C7 Ru1 P1 110.62(10)
C8 Ru1 P1 80.96(10)
P2 Ru1 P1 170.53(3)
N1 Ru1 Cl1 89.09(9)
C7 Ru1 Cl1 147.66(10)
C8 Ru1 Cl1 166.16(10)
P2 Ru1 Cl1 85.53(3)
P1 Ru1 Cl1 86.45(3)
N1 Ru1 Cl2 175.37(9)
C7 Ru1 Cl2 111.27(10)
C8 Ru1 Cl2 90.20(10)
P2 Ru1 Cl2 86.04(3)
P1 Ru1 Cl2 89.72(3)
Cl1 Ru1 Cl2 95.50(3)
C31 P1 C11 104.25(18)
C31 P1 C21 102.75(17)
C11 P1 C21 97.77(17)
C31 P1 Ru1 108.74(13)
C11 P1 Ru1 120.25(12)
C21 P1 Ru1 120.69(12)
C61 P2 C51 102.85(17)
C61 P2 C41 104.67(17)
C51 P2 C41 100.12(17)
C61 P2 Ru1 111.26(12)
C51 P2 Ru1 117.79(13)
C41 P2 Ru1 118.19(13)
C6 N1 C2 120.0(3)
C6 N1 Ru1 139.3(3)
C2 N1 Ru1 100.5(2)
N1 C2 C3 122.6(4)
N1 C2 C7 104.7(3)
C3 C2 C7 132.6(4)
C2 C3 C4 117.5(4)
C5 C4 C3 120.0(4)
C4 C5 C6 119.4(4)
N1 C6 C5 120.5(4)
C8 C7 C2 120.1(3)
C8 C7 Ru1 71.8(2)
C2 C7 Ru1 90.5(2)
C7 C8 Ru1 71.2(2)
C12 C11 C16 119.5(4)
C12 C11 P1 120.9(3)
C16 C11 P1 119.3(3)
C11 C12 C13 120.0(4)
C14 C13 C12 120.3(4)
C13 C14 C15 119.9(4)
C16 C15 C14 119.9(4)
C15 C16 C11 120.4(4)
C22 C21 C26 119.0(3)
C22 C21 P1 119.6(3)
C26 C21 P1 120.8(3)
C23 C22 C21 120.2(3)
C24 C23 C22 120.4(4)
C23 C24 C25 120.0(4)
C24 C25 C26 119.8(4)
C25 C26 C21 120.5(4)
C36 C31 C32 118.2(4)
C36 C31 P1 121.7(3)
C32 C31 P1 119.3(3)
C33 C32 C31 121.4(4)
C34 C33 C32 119.8(4)
C35 C34 C33 119.6(4)
C34 C35 C36 121.4(4)
C35 C36 C31 119.5(4)
C46 C41 C42 118.6(4)
C46 C41 P2 118.6(3)
C42 C41 P2 122.7(3)
C41 C42 C43 121.0(5)
C44 C43 C42 120.3(5)
C43 C44 C45 118.9(4)
C44 C45 C46 121.0(5)
C41 C46 C45 120.1(4)
C52 C51 C56 118.7(3)
C52 C51 P2 121.7(3)
C56 C51 P2 119.6(3)
C53 C52 C51 120.6(3)
C54 C53 C52 120.4(4)
C53 C54 C55 119.8(4)
C56 C55 C54 119.8(4)
C55 C56 C51 120.8(3)
C62 C61 C66 118.4(3)
C62 C61 P2 124.5(3)
C66 C61 P2 116.7(3)
C63 C62 C61 120.4(4)
C62 C63 C64 120.5(4)
C63 C64 C65 120.0(4)
C66 C65 C64 119.6(4)
C65 C66 C61 121.0(4)
Cl1S C1S Cl2S 110.1(3)

loop_
_geom_bond_atom_site_label_1
_geom_bond_atom_site_label_2
_geom_bond_distance
Ru1 N1 2.056(3)
Ru1 C7 2.181(4)
Ru1 C8 2.188(4)
Ru1 P2 2.3768(10)
Ru1 P1 2.4253(10)
Ru1 Cl1 2.4265(10)
Ru1 Cl2 2.4362(10)
P1 C31 1.827(4)
P1 C11 1.840(4)
P1 C21 1.844(4)
P2 C61 1.823(4)
P2 C51 1.842(4)
P2 C41 1.843(4)
N1 C6 1.330(5)
N1 C2 1.348(5)
C2 C3 1.376(6)
C2 C7 1.496(5)
C3 C4 1.383(6)
C4 C5 1.381(6)
C5 C6 1.389(6)
C7 C8 1.385(5)
C11 C12 1.387(5)
C11 C16 1.394(5)
C12 C13 1.396(6)
C13 C14 1.383(6)
C14 C15 1.390(6)
C15 C16 1.388(6)
C21 C22 1.390(5)
C21 C26 1.394(5)
C22 C23 1.384(5)
C23 C24 1.379(6)
C24 C25 1.383(6)
C25 C26 1.387(6)
C31 C36 1.393(6)
C31 C32 1.402(6)
C32 C33 1.377(6)
C33 C34 1.376(6)
C34 C35 1.375(7)
C35 C36 1.388(6)
C41 C46 1.378(6)
C41 C42 1.380(6)
C42 C43 1.385(6)
C43 C44 1.370(7)
C44 C45 1.377(7)
C45 C46 1.383(6)
C51 C52 1.389(5)
C51 C56 1.396(5)
C52 C53 1.384(5)
C53 C54 1.381(6)
C54 C55 1.391(6)
C55 C56 1.382(5)
C61 C62 1.396(5)
C61 C66 1.403(5)
C62 C63 1.383(6)
C63 C64 1.385(6)
C64 C65 1.388(6)
C65 C66 1.385(6)
C1S Cl1S 1.761(5)
C1S Cl2S 1.770(5)
